data_1501926
loop_
_publ_author_name
'Zhu, Hai-Tao'
'Ji, Ke-Gong'
'Yang, Fang'
'Wang, Li-Jing'
'Zhao, Shu-Chun'
'Ali, Shaukat'
'Liu, Xue-Yuan'
'Liang, Yong-Min'

_publ_section_title
;
 Electrophilic carbocyclization of aryl propargylic alcohols: a facile
 synthesis of diiodinated carbocycles and heterocycles.
;
_journal_issue 4
_journal_name_full 'Organic letters'
_journal_page_first 684
_journal_page_last 687
_journal_paper_doi 10.1021/ol1029194
_journal_volume 13
_journal_year 2011
_chemical_formula_sum 'C16 H12 I2 O'
_chemical_formula_weight 474.06
_chemical_name_systematic
; 
 ? 
;
_space_group_IT_number 15
_symmetry_cell_setting monoclinic
_symmetry_space_group_name_Hall '-C 2yc'
_symmetry_space_group_name_H-M 'C 1 2/c 1'
_atom_sites_solution_hydrogens geom
_atom_sites_solution_primary direct
_atom_sites_solution_secondary difmap
_audit_creation_method SHELXL-97
_cell_angle_alpha 90.00
_cell_angle_beta 120.169(4)
_cell_angle_gamma 90.00
_cell_formula_units_Z 8
_cell_length_a 28.7109(10)
_cell_length_b 6.0157(2)
_cell_length_c 20.2899(9)
_cell_measurement_reflns_used 2712
_cell_measurement_temperature 296(2)
_cell_measurement_theta_max 25.89
_cell_measurement_theta_min 2.92
_cell_volume 3029.7(2)
_computing_cell_refinement 'Bruker SAINT'
_computing_data_collection 'Bruker APEX2'
_computing_data_reduction 'Bruker SAINT'
_computing_molecular_graphics 'Bruker SHELXTL'
_computing_publication_material 'Bruker SHELXTL'
_computing_structure_refinement 'SHELXL-97 (Sheldrick, 2008)'
_computing_structure_solution 'SHELXS-97 (Sheldrick, 2008)'
_diffrn_ambient_temperature 296(2)
_diffrn_measured_fraction_theta_full 0.997
_diffrn_measured_fraction_theta_max 0.997
_diffrn_measurement_device_type 'Bruker APEX-II CCD'
_diffrn_measurement_method '\f and \w scans'
_diffrn_radiation_monochromator graphite
_diffrn_radiation_source 'fine-focus sealed tube'
_diffrn_radiation_type MoK\a
_diffrn_radiation_wavelength 0.71073
_diffrn_reflns_av_R_equivalents 0.0329
_diffrn_reflns_av_sigmaI/netI 0.0372
_diffrn_reflns_limit_h_max 32
_diffrn_reflns_limit_h_min -36
_diffrn_reflns_limit_k_max 7
_diffrn_reflns_limit_k_min -7
_diffrn_reflns_limit_l_max 25
_diffrn_reflns_limit_l_min -23
_diffrn_reflns_number 8375
_diffrn_reflns_theta_full 26.50
_diffrn_reflns_theta_max 26.50
_diffrn_reflns_theta_min 1.64
_exptl_absorpt_coefficient_mu 4.141
_exptl_absorpt_correction_T_max 0.6363
_exptl_absorpt_correction_T_min 0.4627
_exptl_absorpt_correction_type multi-scan
_exptl_absorpt_process_details SADABS
_exptl_crystal_colour colorless
_exptl_crystal_density_diffrn 2.079
_exptl_crystal_density_method 'not measured'
_exptl_crystal_description block
_exptl_crystal_F_000 1776
_exptl_crystal_size_max 0.22
_exptl_crystal_size_mid 0.16
_exptl_crystal_size_min 0.12
_refine_diff_density_max 0.820
_refine_diff_density_min -0.556
_refine_diff_density_rms 0.097
_refine_ls_extinction_method none
_refine_ls_goodness_of_fit_ref 1.015
_refine_ls_hydrogen_treatment constr
_refine_ls_matrix_type full
_refine_ls_number_parameters 172
_refine_ls_number_reflns 3136
_refine_ls_number_restraints 0
_refine_ls_restrained_S_all 1.015
_refine_ls_R_factor_all 0.0462
_refine_ls_R_factor_gt 0.0304
_refine_ls_shift/su_max 0.002
_refine_ls_shift/su_mean 0.000
_refine_ls_structure_factor_coef Fsqd
_refine_ls_weighting_details 'calc w=1/[\s^2^(Fo^2^)+(0.0310P)^2^+0.0000P] where P=(Fo^2^+2Fc^2^)/3'
_refine_ls_weighting_scheme calc
_refine_ls_wR_factor_gt 0.0624
_refine_ls_wR_factor_ref 0.0684
_reflns_number_gt 2431
_reflns_number_total 3136
_reflns_threshold_expression >2sigma(I)
_cod_data_source_file ol1029194_si_002.cif
_cod_data_source_block c2c
_cod_depositor_comments
;
The following automatic conversions were performed:

'_symmetry_cell_setting' value 'Monoclinic' changed to 'monoclinic'
according to /home/saulius/struct/CIF-dictionaries/cif_core.dic
dictionary named 'cif_core.dic' version 2.4.1 from 2010-06-29.

Automatic conversion script
Id: cif_fix_values 1715 2011-07-08 13:25:40Z adriana 
;
_cod_original_sg_symbol_H-M C2/c
_cod_database_code 1501926

loop_
_symmetry_equiv_pos_as_xyz
'x, y, z'
'-x, y, -z+1/2'
'x+1/2, y+1/2, z'
'-x+1/2, y+1/2, -z+1/2'
'-x, -y, -z'
'x, -y, z-1/2'
'-x+1/2, -y+1/2, -z'
'x+1/2, -y+1/2, z-1/2'

loop_
_atom_site_label
_atom_site_type_symbol
_atom_site_fract_x
_atom_site_fract_y
_atom_site_fract_z
_atom_site_U_iso_or_equiv
_atom_site_adp_type
_atom_site_occupancy
_atom_site_symmetry_multiplicity
_atom_site_calc_flag
_atom_site_refinement_flags
C1 C 0.40202(16) 0.4112(6) 0.8169(2) 0.0348(9) Uani 1 1 d .
H1 H 0.4149 0.5646 0.8298 0.042 Uiso 1 1 calc R
C2 C 0.36874(16) 0.3665(6) 0.8553(2) 0.0330(9) Uani 1 1 d .
C3 C 0.33013(16) 0.2173(7) 0.8345(2) 0.0361(9) Uani 1 1 d .
C4 C 0.30939(18) 0.0559(8) 0.7690(3) 0.0480(11) Uani 1 1 d .
H4A H 0.3053 -0.0885 0.7867 0.058 Uiso 1 1 calc R
H4B H 0.2739 0.1043 0.7297 0.058 Uiso 1 1 calc R
C5 C 0.34224(16) 0.2111(7) 0.6930(2) 0.0391(10) Uani 1 1 d .
C6 C 0.31634(17) 0.1929(8) 0.6151(3) 0.0474(11) Uani 1 1 d .
H6 H 0.2978 0.0633 0.5913 0.057 Uiso 1 1 calc R
C7 C 0.31786(18) 0.3672(9) 0.5722(3) 0.0556(13) Uani 1 1 d .
H7 H 0.3009 0.3548 0.5195 0.067 Uiso 1 1 calc R
C8 C 0.34418(19) 0.5573(9) 0.6073(3) 0.0544(13) Uani 1 1 d .
H8 H 0.3443 0.6761 0.5781 0.065 Uiso 1 1 calc R
C9 C 0.37080(17) 0.5769(7) 0.6858(3) 0.0424(10) Uani 1 1 d .
H9 H 0.3892 0.7072 0.7089 0.051 Uiso 1 1 calc R
C10 C 0.37008(15) 0.4009(6) 0.7307(2) 0.0338(9) Uani 1 1 d .
C11 C 0.45268(15) 0.2649(7) 0.8484(2) 0.0348(9) Uani 1 1 d .
C12 C 0.49350(18) 0.3271(8) 0.8352(3) 0.0503(12) Uani 1 1 d .
H12 H 0.4907 0.4599 0.8100 0.060 Uiso 1 1 calc R
C13 C 0.53852(18) 0.1948(10) 0.8589(3) 0.0638(15) Uani 1 1 d .
H13 H 0.5654 0.2377 0.8486 0.077 Uiso 1 1 calc R
C14 C 0.5438(2) 0.0016(9) 0.8973(3) 0.0618(14) Uani 1 1 d .
H14 H 0.5743 -0.0863 0.9134 0.074 Uiso 1 1 calc R
C15 C 0.50421(19) -0.0626(8) 0.9120(3) 0.0566(13) Uani 1 1 d .
H15 H 0.5077 -0.1940 0.9383 0.068 Uiso 1 1 calc R
C16 C 0.45862(17) 0.0695(7) 0.8874(3) 0.0465(11) Uani 1 1 d .
H16 H 0.4318 0.0254 0.8975 0.056 Uiso 1 1 calc R
I1 I 0.395602(13) 0.56221(5) 0.954201(16) 0.04859(11) Uani 1 1 d .
I2 I 0.285898(12) 0.16241(5) 0.890539(18) 0.05274(11) Uani 1 1 d .
O1 O 0.34268(12) 0.0317(4) 0.73603(16) 0.0428(7) Uani 1 1 d .

loop_
_atom_site_aniso_label
_atom_site_aniso_U_11
_atom_site_aniso_U_22
_atom_site_aniso_U_33
_atom_site_aniso_U_23
_atom_site_aniso_U_13
_atom_site_aniso_U_12
C1 0.040(2) 0.029(2) 0.042(2) -0.0024(17) 0.0256(19) -0.0037(18)
C2 0.041(2) 0.032(2) 0.033(2) -0.0020(16) 0.0238(18) 0.0038(18)
C3 0.036(2) 0.040(2) 0.038(2) 0.0018(18) 0.0231(19) 0.0034(19)
C4 0.050(3) 0.050(3) 0.049(3) -0.007(2) 0.030(2) -0.016(2)
C5 0.033(2) 0.048(3) 0.039(2) -0.004(2) 0.0199(19) 0.0017(19)
C6 0.039(2) 0.065(3) 0.040(3) -0.010(2) 0.021(2) -0.006(2)
C7 0.039(3) 0.092(4) 0.034(3) 0.004(3) 0.017(2) 0.011(3)
C8 0.051(3) 0.071(3) 0.048(3) 0.022(3) 0.030(2) 0.020(3)
C9 0.042(2) 0.042(2) 0.050(3) 0.003(2) 0.029(2) 0.007(2)
C10 0.033(2) 0.038(2) 0.036(2) 0.0019(17) 0.0213(18) 0.0088(18)
C11 0.034(2) 0.038(2) 0.033(2) -0.0069(18) 0.0173(18) -0.0059(19)
C12 0.042(3) 0.067(3) 0.043(3) 0.002(2) 0.023(2) -0.007(2)
C13 0.035(3) 0.103(4) 0.058(3) 0.004(3) 0.027(2) 0.002(3)
C14 0.043(3) 0.085(4) 0.055(3) 0.000(3) 0.022(3) 0.014(3)
C15 0.050(3) 0.057(3) 0.062(3) 0.008(2) 0.027(3) 0.009(2)
C16 0.036(2) 0.049(3) 0.059(3) 0.004(2) 0.027(2) 0.000(2)
I1 0.0627(2) 0.04962(19) 0.04283(18) -0.01029(13) 0.03349(15) -0.00600(15)
I2 0.04697(19) 0.0667(2) 0.0582(2) 0.00707(15) 0.03656(16) -0.00021(16)
O1 0.0509(18) 0.0382(16) 0.0442(17) -0.0071(13) 0.0276(15) -0.0041(14)

loop_
_atom_type_symbol
_atom_type_description
_atom_type_scat_dispersion_real
_atom_type_scat_dispersion_imag
_atom_type_scat_source
C C 0.0033 0.0016 'International Tables Vol C Tables 4.2.6.8 and 6.1.1.4'
H H 0.0000 0.0000 'International Tables Vol C Tables 4.2.6.8 and 6.1.1.4'
O O 0.0106 0.0060 'International Tables Vol C Tables 4.2.6.8 and 6.1.1.4'
I I -0.4742 1.8119 'International Tables Vol C Tables 4.2.6.8 and 6.1.1.4'

loop_
_geom_angle_atom_site_label_1
_geom_angle_atom_site_label_2
_geom_angle_atom_site_label_3
_geom_angle
C10 C1 C2 114.2(3)
C10 C1 C11 110.8(3)
C2 C1 C11 112.9(3)
C10 C1 H1 106.1
C2 C1 H1 106.1
C11 C1 H1 106.1
C3 C2 C1 126.5(4)
C3 C2 I1 122.1(3)
C1 C2 I1 111.3(3)
C2 C3 C4 128.1(4)
C2 C3 I2 124.7(3)
C4 C3 I2 107.2(3)
O1 C4 C3 114.8(3)
O1 C4 H4A 108.6
C3 C4 H4A 108.6
O1 C4 H4B 108.6
C3 C4 H4B 108.6
H4A C4 H4B 107.5
C6 C5 C10 122.1(4)
C6 C5 O1 119.5(4)
C10 C5 O1 118.3(4)
C5 C6 C7 119.7(4)
C5 C6 H6 120.1
C7 C6 H6 120.1
C8 C7 C6 119.7(4)
C8 C7 H7 120.1
C6 C7 H7 120.1
C7 C8 C9 121.0(4)
C7 C8 H8 119.5
C9 C8 H8 119.5
C8 C9 C10 120.2(4)
C8 C9 H9 119.9
C10 C9 H9 119.9
C5 C10 C9 117.1(4)
C5 C10 C1 121.3(3)
C9 C10 C1 121.4(4)
C12 C11 C16 118.1(4)
C12 C11 C1 118.8(4)
C16 C11 C1 123.0(4)
C11 C12 C13 120.9(4)
C11 C12 H12 119.5
C13 C12 H12 119.5
C14 C13 C12 120.3(5)
C14 C13 H13 119.8
C12 C13 H13 119.8
C13 C14 C15 119.9(5)
C13 C14 H14 120.0
C15 C14 H14 120.0
C14 C15 C16 119.7(5)
C14 C15 H15 120.1
C16 C15 H15 120.1
C11 C16 C15 121.0(4)
C11 C16 H16 119.5
C15 C16 H16 119.5
C5 O1 C4 114.9(3)

loop_
_geom_bond_atom_site_label_1
_geom_bond_atom_site_label_2
_geom_bond_distance
C1 C10 1.513(5)
C1 C2 1.530(5)
C1 C11 1.538(5)
C1 H1 0.9800
C2 C3 1.320(5)
C2 I1 2.110(4)
C3 C4 1.505(6)
C3 I2 2.114(4)
C4 O1 1.423(5)
C4 H4A 0.9700
C4 H4B 0.9700
C5 C6 1.372(6)
C5 C10 1.383(5)
C5 O1 1.384(5)
C6 C7 1.377(6)
C6 H6 0.9300
C7 C8 1.358(7)
C7 H7 0.9300
C8 C9 1.382(6)
C8 H8 0.9300
C9 C10 1.404(5)
C9 H9 0.9300
C11 C12 1.379(6)
C11 C16 1.379(6)
C12 C13 1.382(6)
C12 H12 0.9300
C13 C14 1.364(7)
C13 H13 0.9300
C14 C15 1.368(7)
C14 H14 0.9300
C15 C16 1.392(6)
C15 H15 0.9300
C16 H16 0.9300

loop_
_geom_torsion_atom_site_label_1
_geom_torsion_atom_site_label_2
_geom_torsion_atom_site_label_3
_geom_torsion_atom_site_label_4
_geom_torsion
C10 C1 C2 C3 39.4(5)
C11 C1 C2 C3 -88.3(5)
C10 C1 C2 I1 -144.6(3)
C11 C1 C2 I1 87.6(3)
C1 C2 C3 C4 0.1(7)
I1 C2 C3 C4 -175.5(3)
C1 C2 C3 I2 179.6(3)
I1 C2 C3 I2 4.0(5)
C2 C3 C4 O1 13.9(6)
I2 C3 C4 O1 -165.7(3)
C10 C5 C6 C7 0.2(7)
O1 C5 C6 C7 -177.1(4)
C5 C6 C7 C8 -1.2(7)
C6 C7 C8 C9 1.7(7)
C7 C8 C9 C10 -1.3(7)
C6 C5 C10 C9 0.1(6)
O1 C5 C10 C9 177.5(3)
C6 C5 C10 C1 -175.2(4)
O1 C5 C10 C1 2.2(6)
C8 C9 C10 C5 0.4(6)
C8 C9 C10 C1 175.7(4)
C2 C1 C10 C5 -58.1(5)
C11 C1 C10 C5 70.8(5)
C2 C1 C10 C9 126.8(4)
C11 C1 C10 C9 -104.3(4)
C10 C1 C11 C12 68.2(5)
C2 C1 C11 C12 -162.2(4)
C10 C1 C11 C16 -109.7(4)
C2 C1 C11 C16 19.9(5)
C16 C11 C12 C13 1.4(7)
C1 C11 C12 C13 -176.5(4)
C11 C12 C13 C14 -1.3(7)
C12 C13 C14 C15 0.5(8)
C13 C14 C15 C16 0.2(8)
C12 C11 C16 C15 -0.8(6)
C1 C11 C16 C15 177.1(4)
C14 C15 C16 C11 0.0(7)
C6 C5 O1 C4 -107.6(4)
C10 C5 O1 C4 75.0(5)
C3 C4 O1 C5 -72.4(5)
